data_7230838
loop_
_publ_author_name
'Tan, Davin'
'Ng, Zi Xuan'
'Sim, Ying'
'Ganguly, Rakesh'
'Garc\'ia, Felipe'

_publ_section_title
;
 cis-Cyclodiphosph(v/v)azanes as highly stable and robust main group
 supramolecular building blocks
;
_journal_issue 39
_journal_name_full CrystEngComm
_journal_page_first 5998
_journal_paper_doi 10.1039/C8CE00395E
_journal_volume 20
_journal_year 2018
_chemical_formula_sum 'C19 H44 N5 O P2 Se2'
_chemical_formula_weight 578.45
_space_group_crystal_system orthorhombic
_space_group_IT_number 62
_space_group_name_Hall '-P 2ac 2n'
_space_group_name_H-M_alt 'P n m a'
_symmetry_space_group_name_Hall '-P 2ac 2n'
_symmetry_space_group_name_H-M 'P n m a'
_atom_sites_solution_hydrogens mixed
_atom_sites_solution_primary dual
_audit_update_record
;
2018-03-13 deposited with the CCDC.
2018-06-06 downloaded from the CCDC.
;
_cell_angle_alpha 90
_cell_angle_beta 90
_cell_angle_gamma 90
_cell_formula_units_Z 4
_cell_length_a 21.8437(6)
_cell_length_b 10.7274(3)
_cell_length_c 11.5787(4)
_cell_measurement_reflns_used 9927
_cell_measurement_temperature 100.(2)
_cell_measurement_theta_max 31.0033
_cell_measurement_theta_min 2.7513
_cell_volume 2713.19(14)
_computing_cell_refinement 'SAINT V8.38A (Bruker AXS Inc., 2017)'
_computing_data_collection 'APEX3 (Bruker AXS Inc., 2017)'
_computing_data_reduction 'SAINT V8.38A (Bruker AXS Inc., 2017)'
_computing_publication_material 'APEX3 (Bruker AXS Inc., 2017)'
_computing_structure_refinement 'SHELXL-2016/6 (Sheldrick, 2016)'
_computing_structure_solution 'XS, VERSION 2013/1'
_diffrn_ambient_temperature 100.(2)
_diffrn_detector_area_resol_mean 7.4074
_diffrn_measured_fraction_theta_full 0.995
_diffrn_measured_fraction_theta_max 0.995
_diffrn_measurement_device_type 'Photon II CPADs detector'
_diffrn_measurement_method 'phi and omega scans'
_diffrn_radiation_monochromator 'Multilayer Mirror'
_diffrn_radiation_type MoK\a
_diffrn_radiation_wavelength 0.71073
_diffrn_reflns_av_R_equivalents 0.0404
_diffrn_reflns_av_unetI/netI 0.0224
_diffrn_reflns_limit_h_max 31
_diffrn_reflns_limit_h_min -31
_diffrn_reflns_limit_k_max 15
_diffrn_reflns_limit_k_min -15
_diffrn_reflns_limit_l_max 16
_diffrn_reflns_limit_l_min -16
_diffrn_reflns_number 41818
_diffrn_reflns_theta_full 31.03
_diffrn_reflns_theta_max 31.03
_diffrn_reflns_theta_min 2.75
_diffrn_source 'Incoatec microfocus source'
_diffrn_source_type 'Bruker D8 Quest'
_exptl_absorpt_coefficient_mu 2.863
_exptl_absorpt_correction_T_max 0.60
_exptl_absorpt_correction_T_min 0.39
_exptl_absorpt_correction_type multi-scan
_exptl_absorpt_process_details
;
SADABS-2016/2 - Bruker AXS area detector scaling and absorption correction
;
_exptl_crystal_colour colourless
_exptl_crystal_density_diffrn 1.416
_exptl_crystal_density_method 'not measured'
_exptl_crystal_description block
_exptl_crystal_F_000 1196
_exptl_crystal_size_max 0.300
_exptl_crystal_size_mid 0.240
_exptl_crystal_size_min 0.200
_refine_diff_density_max 0.465
_refine_diff_density_min -0.345
_refine_ls_extinction_method none
_refine_ls_goodness_of_fit_ref 1.073
_refine_ls_hydrogen_treatment mixed
_refine_ls_matrix_type full
_refine_ls_number_parameters 183
_refine_ls_number_reflns 4528
_refine_ls_number_restraints 55
_refine_ls_restrained_S_all 1.087
_refine_ls_R_factor_all 0.0278
_refine_ls_R_factor_gt 0.0223
_refine_ls_shift/su_max 0.007
_refine_ls_shift/su_mean 0.000
_refine_ls_structure_factor_coef Fsqd
_refine_ls_weighting_details 'w=1/[\s^2^(Fo^2^)+(0.0205P)^2^+1.3205P] where P=(Fo^2^+2Fc^2^)/3'
_refine_ls_weighting_scheme calc
_refine_ls_wR_factor_gt 0.0509
_refine_ls_wR_factor_ref 0.0527
_reflns_number_gt 4060
_reflns_number_total 4528
_reflns_threshold_expression 'I > 2\s(I)'
_cod_data_source_file c8ce00395e2.cif
_cod_data_source_block fg859m
_cod_depositor_comments
;
The following automatic conversions were performed:

'_exptl_absorpt_correction_type' value 'Multi-Scan' changed to
'multi-scan' according to
/home/data/users/saulius/crontab/automatic-downloads/rss-feeds/RSC/lib/dictionaries/cif_core.dic
dictionary named 'cif_core.dic' version 2.4.2 from 2011-04-26.

Automatic conversion script
Id: cif_fix_values 4973 2017-02-22 13:04:09Z antanas 

 Adding full bibliography for 7230835--7230843.cif.
;
_cod_database_code 7230838

loop_
_space_group_symop_operation_xyz
'x, y, z'
'-x+1/2, -y, z+1/2'
'-x, y+1/2, -z'
'x+1/2, -y+1/2, -z+1/2'
'-x, -y, -z'
'x-1/2, y, -z-1/2'
'x, -y-1/2, z'
'-x-1/2, y-1/2, z-1/2'

loop_
_atom_site_type_symbol
_atom_site_label
_atom_site_fract_x
_atom_site_fract_y
_atom_site_fract_z
_atom_site_U_iso_or_equiv
_atom_site_adp_type
_atom_site_calc_flag
_atom_site_refinement_flags_adp
_atom_site_refinement_flags_occupancy
_atom_site_refinement_flags_posn
_atom_site_occupancy
_atom_site_disorder_assembly
_atom_site_disorder_group
C C1 0.90235(5) 0.99168(10) 0.75752(11) 0.0150(2) Uani d . . . 1 . .
C C2 0.84873(6) 1.04622(12) 0.82530(13) 0.0229(3) Uani d . . . 1 . .
H H2A 0.810174 1.022361 0.788106 0.034 Uiso calc U . R 1 . .
H H2B 0.85213 1.137296 0.826826 0.034 Uiso calc U . R 1 . .
H H2C 0.849474 1.014016 0.904495 0.034 Uiso calc U . R 1 . .
C C3 0.90246(6) 1.04374(12) 0.63492(13) 0.0228(3) Uani d . . . 1 . .
H H3A 0.936953 1.008381 0.591829 0.034 Uiso calc U . R 1 . .
H H3B 0.906495 1.134676 0.637765 0.034 Uiso calc U . R 1 . .
H H3C 0.864019 1.02162 0.596407 0.034 Uiso calc U . R 1 . .
C C4 0.96304(6) 1.02263(13) 0.81693(13) 0.0224(3) Uani d . . . 1 . .
H H4A 0.962825 0.988849 0.895569 0.034 Uiso calc U . R 1 . .
H H4B 0.968293 1.113292 0.820044 0.034 Uiso calc U . R 1 . .
H H4C 0.996878 0.985565 0.773231 0.034 Uiso calc U . R 1 . .
C C5 0.87417(8) 0.75 0.41509(16) 0.0201(4) Uani d T P S 1 . .
C C6 0.80824(10) 0.75 0.37031(18) 0.0295(5) Uani d T P DS 1 . .
H H6A 0.7856(9) 0.8237(15) 0.3995(17) 0.044 Uiso d U . D 1 . .
H H6B 0.8107(13) 0.75 0.2854(15) 0.044 Uiso d U P DS 1 . .
C C7 0.90627(8) 0.86677(19) 0.37108(13) 0.0366(4) Uani d . . . 1 . .
H H7A 0.883447 0.940717 0.39589 0.055 Uiso calc U . R 1 . .
H H7B 0.908124 0.86457 0.286534 0.055 Uiso calc U . R 1 . .
H H7C 0.947899 0.870145 0.40249 0.055 Uiso calc U . R 1 . .
C C8 0.75704(7) 0.75 0.96893(15) 0.0150(3) Uani d T P S 1 . .
C C9 0.76518(6) 0.86676(14) 1.04308(12) 0.0235(3) Uani d . . . 1 . .
H H9A 0.80753 0.871242 1.070712 0.035 Uiso calc U . R 1 . .
H H9B 0.737295 0.863002 1.10929 0.035 Uiso calc U . R 1 . .
H H9C 0.755936 0.940869 0.996766 0.035 Uiso calc U . R 1 . .
C C10 0.69255(8) 0.75 0.91735(17) 0.0205(4) Uani d T P DS 1 . .
H H10A 0.6868(8) 0.8239(14) 0.8717(15) 0.031 Uiso d U . D 1 . .
H H10B 0.6634(10) 0.75 0.9831(18) 0.031 Uiso d U P DS 1 . .
N N1 0.89363(4) 0.85436(8) 0.75075(8) 0.01009(17) Uani d . . . 1 . .
N N2 0.86882(6) 0.75 0.54377(13) 0.0139(3) Uani d T P S 1 . .
H H2 0.830525 0.75 0.567369 0.017 Uiso calc U P R 1 . .
N N3 0.79968(6) 0.75 0.86815(12) 0.0116(3) Uani d T P S 1 . .
H H3 0.780374 0.75 0.801447 0.014 Uiso calc U P R 1 . .
C C11 0.69783(10) 0.75 0.6116(2) 0.0479(8) Uani d TU P DS 1 . .
N N4 0.64005(9) 0.7670(8) 0.61929(18) 0.0274(13) Uani d U P D 0.5 A -1
O O1 0.74325(8) 0.78959(19) 0.63594(17) 0.0255(5) Uani d U P . 0.5 A -1
C C12 0.62606(15) 0.8936(3) 0.6576(3) 0.0353(8) Uani d U P D 0.5 A -1
H H12A 0.664182 0.937046 0.676907 0.053 Uiso calc U P R 0.5 A -1
H H12B 0.599698 0.890137 0.72605 0.053 Uiso calc U P R 0.5 A -1
H H12C 0.604908 0.938545 0.595686 0.053 Uiso calc U P R 0.5 A -1
C C13 0.58824(16) 0.6888(5) 0.5933(4) 0.0656(16) Uani d U P D 0.5 A -1
H H13A 0.60211 0.602799 0.582058 0.098 Uiso calc U P R 0.5 A -1
H H13B 0.568347 0.718592 0.522585 0.098 Uiso calc U P R 0.5 A -1
H H13C 0.559026 0.69191 0.657428 0.098 Uiso calc U P R 0.5 A -1
P P1 0.91749(2) 0.75 0.65067(4) 0.00949(8) Uani d T P S 1 . .
P P2 0.87410(2) 0.75 0.85370(4) 0.00830(7) Uani d T P S 1 . .
Se Se1 1.00954(2) 0.75 0.60149(2) 0.01669(5) Uani d T P S 1 . .
Se Se2 0.92139(2) 0.75 1.01076(2) 0.01572(5) Uani d T P S 1 . .

loop_
_atom_site_aniso_label
_atom_site_aniso_U_11
_atom_site_aniso_U_22
_atom_site_aniso_U_33
_atom_site_aniso_U_12
_atom_site_aniso_U_13
_atom_site_aniso_U_23
C1 0.0159(5) 0.0088(4) 0.0202(6) -0.0006(4) 0.0011(4) 0.0016(4)
C2 0.0244(6) 0.0122(5) 0.0321(8) 0.0035(5) 0.0045(5) -0.0022(5)
C3 0.0260(6) 0.0164(6) 0.0262(7) -0.0003(5) 0.0015(5) 0.0100(5)
C4 0.0208(6) 0.0156(5) 0.0308(7) -0.0072(5) -0.0026(5) -0.0018(5)
C5 0.0156(8) 0.0371(10) 0.0076(8) 0 0.0002(6) 0
C6 0.0193(9) 0.0566(14) 0.0124(9) 0 -0.0041(7) 0
C7 0.0367(8) 0.0598(11) 0.0132(7) -0.0168(8) -0.0004(6) 0.0115(7)
C8 0.0106(7) 0.0238(8) 0.0107(7) 0 0.0035(6) 0
C9 0.0185(6) 0.0334(7) 0.0186(6) 0.0021(5) 0.0054(5) -0.0095(6)
C10 0.0112(7) 0.0346(10) 0.0158(9) 0 0.0025(6) 0
N1 0.0111(4) 0.0093(4) 0.0098(4) -0.0006(3) 0.0016(3) 0.0004(3)
N2 0.0086(6) 0.0251(7) 0.0079(6) 0 0.0008(5) 0
N3 0.0084(6) 0.0187(6) 0.0077(6) 0 0.0007(5) 0
C11 0.0172(10) 0.112(3) 0.0141(10) 0 0.0024(7) 0
N4 0.0115(7) 0.057(4) 0.0135(8) -0.0035(13) 0.0010(6) -0.0031(14)
O1 0.0110(7) 0.0484(14) 0.0170(9) 0.0023(7) -0.0007(6) -0.0051(8)
C12 0.0256(14) 0.0468(18) 0.0337(17) 0.0177(14) 0.0119(13) 0.0196(15)
C13 0.0255(15) 0.130(4) 0.041(2) -0.032(2) 0.0148(14) -0.048(2)
P1 0.00743(17) 0.01320(17) 0.00784(18) 0 0.00077(13) 0
P2 0.00774(16) 0.00978(16) 0.00738(18) 0 0.00004(13) 0
Se1 0.00791(7) 0.02873(10) 0.01344(9) 0 0.00267(6) 0
Se2 0.01249(8) 0.02575(9) 0.00891(8) 0 -0.00311(6) 0

loop_
_atom_type_symbol
_atom_type_description
_atom_type_scat_dispersion_real
_atom_type_scat_dispersion_imag
_atom_type_scat_source
C C 0.0033 0.0016 'International Tables Vol C Tables 4.2.6.8 and 6.1.1.4'
H H 0.0000 0.0000 'International Tables Vol C Tables 4.2.6.8 and 6.1.1.4'
N N 0.0061 0.0033 'International Tables Vol C Tables 4.2.6.8 and 6.1.1.4'
P P 0.1023 0.0942 'International Tables Vol C Tables 4.2.6.8 and 6.1.1.4'
Se Se -0.0929 2.2259 'International Tables Vol C Tables 4.2.6.8 and 6.1.1.4'
O O 0.0106 0.0060 'International Tables Vol C Tables 4.2.6.8 and 6.1.1.4'

loop_
_geom_angle_atom_site_label_1
_geom_angle_atom_site_label_2
_geom_angle_atom_site_label_3
_geom_angle_site_symmetry_1
_geom_angle_site_symmetry_3
_geom_angle
N1 C1 C3 . . 108.29(10)
N1 C1 C2 . . 107.97(10)
C3 C1 C2 . . 109.84(11)
N1 C1 C4 . . 110.46(10)
C3 C1 C4 . . 109.72(11)
C2 C1 C4 . . 110.51(11)
N2 C5 C7 . 7_575 111.68(10)
N2 C5 C7 . . 111.68(10)
C7 C5 C7 7_575 . 110.63(19)
N2 C5 C6 . . 105.31(15)
C7 C5 C6 7_575 . 108.65(11)
C7 C5 C6 . . 108.65(11)
N3 C8 C9 . . 111.49(9)
N3 C8 C9 . 7_575 111.49(9)
C9 C8 C9 . 7_575 110.01(16)
N3 C8 C10 . . 105.63(14)
C9 C8 C10 . . 109.04(10)
C9 C8 C10 7_575 . 109.04(10)
C1 N1 P2 . . 130.63(8)
C1 N1 P1 . . 130.64(8)
P2 N1 P1 . . 97.04(5)
C5 N2 P1 . . 134.86(12)
C8 N3 P2 . . 134.47(12)
O1 C11 N4 . . 143.7(4)
C11 N4 C13 . . 132.7(6)
C11 N4 C12 . . 111.1(5)
C13 N4 C12 . . 116.1(3)
N2 P1 N1 . 7_575 108.58(5)
N2 P1 N1 . . 108.58(5)
N1 P1 N1 7_575 . 82.76(7)
N2 P1 Se1 . . 114.85(5)
N1 P1 Se1 7_575 . 118.85(4)
N1 P1 Se1 . . 118.85(4)
N2 P1 P2 . . 117.38(5)
N1 P1 P2 7_575 . 41.43(3)
N1 P1 P2 . . 41.43(3)
Se1 P1 P2 . . 127.77(2)
N3 P2 N1 . 7_575 108.86(5)
N3 P2 N1 . . 108.86(5)
N1 P2 N1 7_575 . 82.96(7)
N3 P2 Se2 . . 113.72(5)
N1 P2 Se2 7_575 . 119.25(4)
N1 P2 Se2 . . 119.25(4)
N3 P2 P1 . . 117.83(5)
N1 P2 P1 7_575 . 41.53(3)
N1 P2 P1 . . 41.53(3)
Se2 P2 P1 . . 128.45(2)

loop_
_geom_bond_atom_site_label_1
_geom_bond_atom_site_label_2
_geom_bond_site_symmetry_2
_geom_bond_distance
C1 N1 . 1.4874(14)
C1 C3 . 1.5254(19)
C1 C2 . 1.5264(17)
C1 C4 . 1.5301(17)
C5 N2 . 1.495(2)
C5 C7 7_575 1.5233(19)
C5 C7 . 1.5233(19)
C5 C6 . 1.531(3)
C8 N3 . 1.493(2)
C8 C9 . 1.5289(17)
C8 C9 7_575 1.5289(17)
C8 C10 . 1.530(2)
N1 P2 . 1.6901(10)
N1 P1 . 1.6934(10)
N2 P1 . 1.6316(15)
N3 P2 . 1.6342(14)
C11 O1 . 1.115(3)
C11 N4 . 1.278(3)
N4 C13 . 1.441(6)
N4 C12 . 1.461(8)
P1 Se1 . 2.0899(4)
P1 P2 . 2.5348(6)
P2 Se2 . 2.0914(4)
